data_7038880
loop_
_publ_author_name
'Hussain, Navid'
'Bhardwaj, Vimal K.'

_publ_section_title
;
 The influence of different coordination environments on one-dimensional
 Cu(ii) coordination polymers for the photo-degradation of organic dyes.
;
_journal_issue 18
_journal_name_full 'Dalton transactions (Cambridge, England : 2003)'
_journal_page_first 7697
_journal_page_last 7707
_journal_paper_doi 10.1039/c6dt00612d
_journal_volume 45
_journal_year 2016
_chemical_formula_moiety 'C27 H27 Cl2 Cu3 N7 O6'
_chemical_formula_sum 'C27 H27 Cl2 Cu3 N7 O6'
_chemical_formula_weight 807.08
_chemical_name_systematic
;
 ? 
;
_space_group_crystal_system triclinic
_space_group_IT_number 2
_space_group_name_Hall '-P 1'
_space_group_name_H-M_alt 'P -1'
_symmetry_space_group_name_Hall '-P 1'
_symmetry_space_group_name_H-M 'P -1'
_atom_sites_solution_hydrogens geom
_atom_sites_solution_primary iterative
_atom_sites_solution_secondary difmap
_audit_creation_date 2015-04-07
_audit_creation_method
;
Olex2 1.2
(compiled 2015.01.26 svn.r3150 for OlexSys, GUI svn.r4959)
;
_audit_update_record
;
2015-06-03 deposited with the CCDC.
2016-03-24 downloaded from the CCDC.
;
_cell_angle_alpha 82.402(2)
_cell_angle_beta 82.701(2)
_cell_angle_gamma 78.506(2)
_cell_formula_units_Z 2
_cell_length_a 10.2012(5)
_cell_length_b 12.0131(6)
_cell_length_c 14.1568(6)
_cell_measurement_temperature 296.15
_cell_volume 1676.09(14)
_computing_molecular_graphics 'Olex2 (Dolomanov et al., 2009)'
_computing_publication_material 'Olex2 (Dolomanov et al., 2009)'
_computing_structure_refinement 'ShelXL (Sheldrick, 2008)'
_computing_structure_solution 'olex2.solve (Bourhis et al., 2015)'
_diffrn_ambient_temperature 296.15
_diffrn_measured_fraction_theta_full 0.998
_diffrn_measured_fraction_theta_max 0.998
_diffrn_radiation_monochromator graphite
_diffrn_radiation_type MoK\a
_diffrn_radiation_wavelength 0.71073
_diffrn_reflns_av_R_equivalents 0.0419
_diffrn_reflns_av_unetI/netI 0.0248
_diffrn_reflns_limit_h_max 13
_diffrn_reflns_limit_h_min -13
_diffrn_reflns_limit_k_max 16
_diffrn_reflns_limit_k_min -16
_diffrn_reflns_limit_l_max 18
_diffrn_reflns_limit_l_min -18
_diffrn_reflns_number 63591
_diffrn_reflns_theta_full 28.38
_diffrn_reflns_theta_max 28.38
_diffrn_reflns_theta_min 2.39
_diffrn_source 'fine-focus sealed tube'
_exptl_absorpt_coefficient_mu 2.095
_exptl_absorpt_correction_T_max 0.533
_exptl_absorpt_correction_T_min 0.475
_exptl_absorpt_correction_type multi-scan
_exptl_absorpt_process_details 'SADABS; (sheldrick, 2003)'
_exptl_crystal_colour 'clear greenish green'
_exptl_crystal_colour_lustre clear
_exptl_crystal_colour_modifier greenish
_exptl_crystal_colour_primary green
_exptl_crystal_density_diffrn 1.599
_exptl_crystal_density_method 'not measured'
_exptl_crystal_description block
_exptl_crystal_F_000 814
_exptl_crystal_size_max 0.4
_exptl_crystal_size_mid 0.3
_exptl_crystal_size_min 0.3
_refine_diff_density_max 2.713
_refine_diff_density_min -0.588
_refine_diff_density_rms 0.139
_refine_ls_extinction_method none
_refine_ls_goodness_of_fit_ref 1.050
_refine_ls_hydrogen_treatment constr
_refine_ls_matrix_type full
_refine_ls_number_parameters 410
_refine_ls_number_reflns 8370
_refine_ls_number_restraints 0
_refine_ls_restrained_S_all 1.050
_refine_ls_R_factor_all 0.0549
_refine_ls_R_factor_gt 0.0499
_refine_ls_shift/su_max 0.001
_refine_ls_shift/su_mean 0.000
_refine_ls_structure_factor_coef Fsqd
_refine_ls_weighting_details 'calc w=1/[\s^2^(Fo^2^)+(0.0837P)^2^+5.0345P] where P=(Fo^2^+2Fc^2^)/3'
_refine_ls_weighting_scheme calc
_refine_ls_wR_factor_gt 0.1459
_refine_ls_wR_factor_ref 0.1487
_reflns_number_gt 7486
_reflns_number_total 8370
_reflns_threshold_expression >2sigma(I)
_cod_data_source_file c6dt00612d2.cif
_cod_data_source_block vb37
_cod_depositor_comments 'Adding full bibliography for 7038878--7038881.cif.'
_cod_database_code 7038880
_olex2_refinement_description
;
1. Fixed Uiso
 At 1.2 times of:
  All C(H) groups
 At 1.5 times of:
  All C(H,H,H) groups
2.a Aromatic/amide H refined with riding coordinates:
 C7(H7), C20(H20), C15(H15), C5(H5), C10(H10), C3(H3), C2(H2), C11(H11),
 C4(H4), C17(H17), C12(H12), C19(H19), C18(H18), C22(H22), C25(H25)
2.b Idealised Me refined as rotating group:
 C27(H27A,H27B,H27C), C26(H26A,H26B,H26C), C23(H23A,H23B,H23C), C24(H24A,H24B,
 H24C)
;
_olex2_submission_special_instructions 'No special instructions were received'

loop_
_space_group_symop_id
_space_group_symop_operation_xyz
1 'x, y, z'
2 '-x, -y, -z'

loop_
_atom_site_label
_atom_site_type_symbol
_atom_site_fract_x
_atom_site_fract_y
_atom_site_fract_z
_atom_site_U_iso_or_equiv
_atom_site_adp_type
_atom_site_occupancy
_atom_site_calc_flag
_atom_site_refinement_flags_posn
Cu1 Cu 1.00934(4) 0.50336(3) 0.24930(3) 0.01848(11) Uani 1 d .
Cu2 Cu 0.94591(4) 0.68306(3) -0.07239(3) 0.01940(11) Uani 1 d .
Cu3 Cu 0.95090(4) 0.32212(4) 0.57312(3) 0.02294(12) Uani 1 d .
Cl2 Cl 0.83483(8) 0.38340(7) 0.71920(5) 0.02246(17) Uani 1 d .
Cl1 Cl 0.82999(8) 0.65847(7) -0.19695(5) 0.02150(16) Uani 1 d .
O1 O 1.1043(2) 0.6926(2) -0.15665(17) 0.0259(5) Uani 1 d .
O2 O 0.7938(2) 0.6606(2) 0.02636(17) 0.0230(5) Uani 1 d .
O3 O 0.7978(2) 0.3941(2) 0.49896(17) 0.0243(5) Uani 1 d .
O4 O 1.1101(3) 0.2577(2) 0.63068(19) 0.0306(6) Uani 1 d .
N2 N 0.9680(3) 0.5836(2) 0.11831(19) 0.0185(5) Uani 1 d .
O6 O 0.8900(3) 0.8737(2) -0.0781(2) 0.0380(7) Uani 1 d .
O5 O 0.8837(3) 0.1586(2) 0.5884(2) 0.0379(7) Uani 1 d .
N3 N 0.8135(3) 0.5296(2) 0.26289(19) 0.0179(5) Uani 1 d .
C16 C 1.2745(3) 0.3016(3) 0.4998(2) 0.0225(6) Uani 1 d .
C7 C 1.1756(3) 0.5995(3) 0.0385(2) 0.0202(6) Uani 1 d .
H7 H 1.2112 0.5621 0.0940 0.024 Uiso 1 calc R
N4 N 0.9706(3) 0.4324(2) 0.38520(19) 0.0179(5) Uani 1 d .
C6 C 1.2663(3) 0.6350(3) -0.0409(2) 0.0218(6) Uani 1 d .
C9 C 0.7468(3) 0.5828(3) 0.1892(2) 0.0183(6) Uani 1 d .
N1 N 1.0473(3) 0.6170(2) 0.03615(18) 0.0182(5) Uani 1 d .
C21 C 1.2348(4) 0.2524(3) 0.5933(3) 0.0231(7) Uani 1 d .
N5 N 1.0518(3) 0.3739(2) 0.45382(19) 0.0177(5) Uani 1 d .
C14 C 0.8419(3) 0.4359(3) 0.4169(2) 0.0183(6) Uani 1 d .
C8 C 0.8383(3) 0.6127(3) 0.1041(2) 0.0173(6) Uani 1 d .
C20 C 1.3384(4) 0.1956(4) 0.6492(3) 0.0345(9) Uani 1 d .
H20 H 1.3155 0.1617 0.7105 0.041 Uiso 1 calc R
C15 C 1.1809(3) 0.3620(3) 0.4344(2) 0.0204(6) Uani 1 d .
H15 H 1.2148 0.3942 0.3752 0.024 Uiso 1 calc R
N7 N 0.9519(5) 1.0458(3) -0.1223(3) 0.0445(9) Uani 1 d .
N6 N 0.9339(5) -0.0343(3) 0.6248(3) 0.0456(10) Uani 1 d .
C5 C 1.4012(4) 0.6238(4) -0.0232(3) 0.0337(8) Uani 1 d .
H5 H 1.4263 0.5928 0.0370 0.040 Uiso 1 calc R
C10 C 0.6075(4) 0.6033(3) 0.1968(3) 0.0266(7) Uani 1 d .
H10 H 0.5613 0.6401 0.1455 0.032 Uiso 1 calc R
C13 C 0.7479(3) 0.4946(3) 0.3462(2) 0.0193(6) Uani 1 d .
C3 C 1.4580(4) 0.7032(4) -0.1829(3) 0.0372(9) Uani 1 d .
H3 H 1.5215 0.7270 -0.2303 0.045 Uiso 1 calc R
C2 C 1.3280(4) 0.7137(3) -0.2026(3) 0.0303(8) Uani 1 d .
H2 H 1.3055 0.7434 -0.2637 0.036 Uiso 1 calc R
C11 C 0.5384(4) 0.5673(4) 0.2832(3) 0.0298(8) Uani 1 d .
H11 H 0.4448 0.5805 0.2902 0.036 Uiso 1 calc R
C1 C 1.2266(3) 0.6806(3) -0.1325(2) 0.0214(6) Uani 1 d .
C4 C 1.4970(4) 0.6573(5) -0.0924(3) 0.0427(11) Uani 1 d .
H4 H 1.5857 0.6497 -0.0794 0.051 Uiso 1 calc R
C17 C 1.4122(4) 0.2936(4) 0.4674(3) 0.0327(8) Uani 1 d .
H17 H 1.4368 0.3265 0.4061 0.039 Uiso 1 calc R
C12 C 0.6089(4) 0.5117(3) 0.3591(3) 0.0261(7) Uani 1 d .
H12 H 0.5639 0.4867 0.4169 0.031 Uiso 1 calc R
C19 C 1.4725(4) 0.1888(4) 0.6159(3) 0.0424(10) Uani 1 d .
H19 H 1.5380 0.1509 0.6549 0.051 Uiso 1 calc R
C18 C 1.5116(4) 0.2384(4) 0.5237(3) 0.0416(10) Uani 1 d .
H18 H 1.6020 0.2342 0.5013 0.050 Uiso 1 calc R
C22 C 0.9603(5) 0.0697(3) 0.6139(3) 0.0359(9) Uani 1 d .
H22 H 1.0453 0.0768 0.6267 0.043 Uiso 1 calc R
C25 C 0.9736(5) 0.9344(4) -0.1086(3) 0.0356(9) Uani 1 d .
H25 H 1.0614 0.8970 -0.1235 0.043 Uiso 1 calc R
C27 C 0.8189(9) 1.1105(6) -0.1052(8) 0.101(3) Uani 1 d .
H27A H 0.7568 1.0773 -0.1330 0.151 Uiso 1 calc GR
H27B H 0.8167 1.1879 -0.1336 0.151 Uiso 1 calc GR
H27C H 0.7940 1.1097 -0.0374 0.151 Uiso 1 calc GR
C26 C 1.0590(7) 1.1103(5) -0.1542(4) 0.0560(14) Uani 1 d .
H26A H 1.0681 1.1551 -0.1048 0.084 Uiso 1 calc GR
H26B H 1.0374 1.1600 -0.2112 0.084 Uiso 1 calc GR
H26C H 1.1420 1.0584 -0.1675 0.084 Uiso 1 calc GR
C23 C 0.8048(8) -0.0541(6) 0.6082(8) 0.094(3) Uani 1 d .
H23A H 0.7480 0.0176 0.5903 0.141 Uiso 1 calc GR
H23B H 0.7643 -0.0910 0.6656 0.141 Uiso 1 calc GR
H23C H 0.8159 -0.1020 0.5575 0.141 Uiso 1 calc GR
C24 C 1.0343(7) -0.1341(4) 0.6503(4) 0.0616(16) Uani 1 d .
H24A H 1.0590 -0.1785 0.5971 0.092 Uiso 1 calc GR
H24B H 0.9980 -0.1796 0.7045 0.092 Uiso 1 calc GR
H24C H 1.1123 -0.1102 0.6663 0.092 Uiso 1 calc GR

loop_
_atom_site_aniso_label
_atom_site_aniso_U_11
_atom_site_aniso_U_22
_atom_site_aniso_U_33
_atom_site_aniso_U_23
_atom_site_aniso_U_13
_atom_site_aniso_U_12
Cu1 0.01417(19) 0.0259(2) 0.01388(19) 0.00331(14) -0.00153(13) -0.00367(15)
Cu2 0.0176(2) 0.0237(2) 0.01512(19) 0.00327(14) -0.00183(14) -0.00307(15)
Cu3 0.0206(2) 0.0290(2) 0.0177(2) 0.00687(16) -0.00224(15) -0.00690(16)
Cl2 0.0216(4) 0.0288(4) 0.0187(3) -0.0025(3) -0.0009(3) -0.0096(3)
Cl1 0.0189(4) 0.0268(4) 0.0179(3) -0.0027(3) -0.0033(3) -0.0009(3)
O1 0.0190(11) 0.0360(14) 0.0195(11) 0.0054(10) -0.0015(9) -0.0035(10)
O2 0.0183(11) 0.0313(13) 0.0167(11) 0.0057(9) -0.0025(9) -0.0035(9)
O3 0.0196(11) 0.0338(13) 0.0180(11) 0.0073(9) -0.0016(9) -0.0083(10)
O4 0.0233(13) 0.0404(15) 0.0241(12) 0.0125(11) -0.0035(10) -0.0063(11)
N2 0.0180(13) 0.0237(13) 0.0132(12) 0.0027(10) -0.0008(9) -0.0062(10)
O6 0.0462(18) 0.0222(13) 0.0433(17) -0.0026(12) 0.0033(14) -0.0065(12)
O5 0.0466(18) 0.0212(13) 0.0495(18) -0.0033(12) -0.0088(14) -0.0126(12)
N3 0.0175(12) 0.0197(13) 0.0165(12) -0.0004(10) -0.0019(10) -0.0042(10)
C16 0.0208(16) 0.0243(16) 0.0219(15) -0.0024(12) -0.0030(12) -0.0022(12)
C7 0.0195(15) 0.0232(15) 0.0178(14) -0.0006(12) -0.0029(12) -0.0044(12)
N4 0.0170(12) 0.0222(13) 0.0135(11) 0.0024(10) -0.0030(9) -0.0035(10)
C6 0.0183(15) 0.0283(17) 0.0186(15) -0.0022(12) 0.0001(12) -0.0055(13)
C9 0.0156(14) 0.0221(15) 0.0169(14) -0.0008(11) -0.0034(11) -0.0028(11)
N1 0.0187(13) 0.0231(13) 0.0124(11) 0.0015(10) -0.0016(9) -0.0054(10)
C21 0.0223(16) 0.0195(15) 0.0262(16) 0.0028(12) -0.0058(13) -0.0022(12)
N5 0.0182(13) 0.0188(12) 0.0151(12) 0.0014(9) -0.0029(10) -0.0024(10)
C14 0.0216(15) 0.0197(14) 0.0141(13) -0.0005(11) -0.0020(11) -0.0061(12)
C8 0.0183(14) 0.0173(14) 0.0160(13) -0.0008(11) -0.0028(11) -0.0030(11)
C20 0.0298(19) 0.040(2) 0.0292(19) 0.0083(16) -0.0071(15) -0.0009(16)
C15 0.0201(15) 0.0240(15) 0.0167(14) 0.0003(12) -0.0021(11) -0.0051(12)
N7 0.069(3) 0.0259(17) 0.038(2) 0.0010(15) 0.0003(19) -0.0143(18)
N6 0.070(3) 0.0279(18) 0.039(2) -0.0004(15) -0.0039(19) -0.0125(18)
C5 0.0215(17) 0.053(2) 0.0268(18) 0.0006(16) -0.0034(14) -0.0101(17)
C10 0.0179(15) 0.038(2) 0.0221(16) 0.0019(14) -0.0030(12) -0.0029(14)
C13 0.0199(15) 0.0216(15) 0.0171(14) -0.0002(11) -0.0009(11) -0.0074(12)
C3 0.0248(18) 0.053(3) 0.033(2) -0.0010(18) 0.0080(15) -0.0142(17)
C2 0.0292(19) 0.0347(19) 0.0243(17) 0.0028(14) 0.0040(14) -0.0075(15)
C11 0.0148(15) 0.045(2) 0.0285(18) 0.0010(16) -0.0024(13) -0.0054(14)
C1 0.0208(15) 0.0223(15) 0.0208(15) -0.0013(12) -0.0003(12) -0.0046(12)
C4 0.0200(18) 0.071(3) 0.039(2) -0.004(2) 0.0003(16) -0.0163(19)
C17 0.0214(17) 0.044(2) 0.0289(18) 0.0010(16) -0.0009(14) -0.0026(16)
C12 0.0200(16) 0.0367(19) 0.0206(16) 0.0008(14) 0.0007(12) -0.0076(14)
C19 0.029(2) 0.052(3) 0.041(2) 0.006(2) -0.0121(18) 0.0038(19)
C18 0.0233(19) 0.058(3) 0.039(2) 0.002(2) -0.0034(16) -0.0016(18)
C22 0.051(3) 0.0231(18) 0.034(2) -0.0015(15) -0.0082(18) -0.0071(17)
C25 0.054(3) 0.0295(19) 0.0257(18) -0.0061(15) 0.0020(17) -0.0147(18)
C27 0.090(6) 0.036(3) 0.155(9) 0.005(4) 0.027(6) 0.002(3)
C26 0.091(4) 0.044(3) 0.039(3) 0.000(2) 0.001(3) -0.036(3)
C23 0.073(5) 0.048(4) 0.168(9) -0.010(4) -0.009(5) -0.030(3)
C24 0.102(5) 0.030(2) 0.050(3) 0.006(2) -0.020(3) -0.003(3)

loop_
_atom_type_symbol
_atom_type_description
_atom_type_scat_dispersion_real
_atom_type_scat_dispersion_imag
_atom_type_scat_source
C C 0.0033 0.0016 'International Tables Vol C Tables 4.2.6.8 and 6.1.1.4'
H H 0.0000 0.0000 'International Tables Vol C Tables 4.2.6.8 and 6.1.1.4'
Cl Cl 0.1484 0.1585 'International Tables Vol C Tables 4.2.6.8 and 6.1.1.4'
Cu Cu 0.3201 1.2651 'International Tables Vol C Tables 4.2.6.8 and 6.1.1.4'
N N 0.0061 0.0033 'International Tables Vol C Tables 4.2.6.8 and 6.1.1.4'
O O 0.0106 0.0060 'International Tables Vol C Tables 4.2.6.8 and 6.1.1.4'

loop_
_geom_angle_atom_site_label_1
_geom_angle_atom_site_label_2
_geom_angle_atom_site_label_3
_geom_angle
_geom_angle_site_symmetry_1
_geom_angle_site_symmetry_3
Cl2 Cu1 Cl1 98.39(3) 2_766 2_765
N2 Cu1 Cl2 97.90(8) . 2_766
N2 Cu1 Cl1 97.96(8) . 2_765
N3 Cu1 Cl2 131.85(8) . 2_766
N3 Cu1 Cl1 129.76(8) . 2_765
N3 Cu1 N2 78.51(11) . .
N3 Cu1 N4 78.79(11) . .
N4 Cu1 Cl2 97.62(8) . 2_766
N4 Cu1 Cl1 96.07(8) . 2_765
N4 Cu1 N2 157.29(11) . .
O1 Cu2 Cl1 91.64(8) . .
O1 Cu2 O2 173.22(10) . .
O1 Cu2 O6 91.74(12) . .
O1 Cu2 N1 92.75(11) . .
O2 Cu2 Cl1 93.11(7) . .
O2 Cu2 O6 92.35(11) . .
O6 Cu2 Cl1 98.35(9) . .
N1 Cu2 Cl1 149.47(9) . .
N1 Cu2 O2 80.71(10) . .
N1 Cu2 O6 111.69(12) . .
O3 Cu3 Cl2 92.89(8) . .
O3 Cu3 O5 90.23(11) . .
O4 Cu3 Cl2 92.75(9) . .
O4 Cu3 O3 173.25(11) . .
O4 Cu3 O5 92.87(12) . .
O4 Cu3 N5 92.25(11) . .
O5 Cu3 Cl2 96.11(9) . .
N5 Cu3 Cl2 143.00(8) . .
N5 Cu3 O3 81.01(10) . .
N5 Cu3 O5 120.21(12) . .
Cu3 Cl2 Cu1 97.23(3) . 2_766
Cu2 Cl1 Cu1 95.43(3) . 2_765
C1 O1 Cu2 126.6(2) . .
C8 O2 Cu2 110.0(2) . .
C14 O3 Cu3 109.6(2) . .
C21 O4 Cu3 128.5(2) . .
N1 N2 Cu1 133.7(2) . .
C8 N2 Cu1 116.3(2) . .
C8 N2 N1 110.0(3) . .
C25 O6 Cu2 120.7(3) . .
C22 O5 Cu3 120.0(3) . .
C9 N3 Cu1 119.5(2) . .
C9 N3 C13 121.1(3) . .
C13 N3 Cu1 119.3(2) . .
C21 C16 C15 123.5(3) . .
C17 C16 C21 119.9(3) . .
C17 C16 C15 116.6(3) . .
N1 C7 C6 122.9(3) . .
N5 N4 Cu1 133.3(2) . .
C14 N4 Cu1 116.2(2) . .
C14 N4 N5 110.4(3) . .
C5 C6 C7 116.3(3) . .
C5 C6 C1 119.9(3) . .
C1 C6 C7 123.8(3) . .
N3 C9 C8 112.3(3) . .
N3 C9 C10 121.0(3) . .
C10 C9 C8 126.8(3) . .
N2 N1 Cu2 114.0(2) . .
C7 N1 Cu2 127.6(2) . .
C7 N1 N2 118.3(3) . .
O4 C21 C16 124.5(3) . .
O4 C21 C20 118.5(3) . .
C20 C21 C16 117.0(3) . .
N4 N5 Cu3 113.5(2) . .
C15 N5 Cu3 127.9(2) . .
C15 N5 N4 118.6(3) . .
O3 C14 N4 125.5(3) . .
O3 C14 C13 120.8(3) . .
N4 C14 C13 113.8(3) . .
O2 C8 N2 125.1(3) . .
O2 C8 C9 121.5(3) . .
N2 C8 C9 113.4(3) . .
C19 C20 C21 122.0(4) . .
N5 C15 C16 123.3(3) . .
C25 N7 C27 120.5(5) . .
C25 N7 C26 122.7(5) . .
C27 N7 C26 116.8(5) . .
C22 N6 C23 121.0(5) . .
C22 N6 C24 122.0(5) . .
C23 N6 C24 117.0(5) . .
C4 C5 C6 121.9(4) . .
C9 C10 C11 118.3(3) . .
N3 C13 C14 111.9(3) . .
N3 C13 C12 121.3(3) . .
C12 C13 C14 126.8(3) . .
C2 C3 C4 121.1(4) . .
C3 C2 C1 121.9(4) . .
C12 C11 C10 120.1(3) . .
O1 C1 C6 124.7(3) . .
O1 C1 C2 118.5(3) . .
C6 C1 C2 116.8(3) . .
C5 C4 C3 118.4(4) . .
C18 C17 C16 122.0(4) . .
C13 C12 C11 118.2(3) . .
C20 C19 C18 120.9(4) . .
C17 C18 C19 118.2(4) . .
O5 C22 N6 126.5(5) . .
O6 C25 N7 126.8(5) . .

loop_
_geom_bond_atom_site_label_1
_geom_bond_atom_site_label_2
_geom_bond_distance
_geom_bond_site_symmetry_2
Cu1 Cl2 2.4040(9) 2_766
Cu1 Cl1 2.4120(9) 2_765
Cu1 N2 2.027(3) .
Cu1 N3 1.948(3) .
Cu1 N4 2.023(3) .
Cu2 Cl1 2.3242(9) .
Cu2 O1 1.896(2) .
Cu2 O2 1.987(2) .
Cu2 O6 2.240(3) .
Cu2 N1 1.953(3) .
Cu3 Cl2 2.3777(9) .
Cu3 O3 1.982(2) .
Cu3 O4 1.890(3) .
Cu3 O5 2.183(3) .
Cu3 N5 1.958(3) .
Cl2 Cu1 2.4040(9) 2_766
Cl1 Cu1 2.4120(9) 2_765
O1 C1 1.311(4) .
O2 C8 1.266(4) .
O3 C14 1.267(4) .
O4 C21 1.307(4) .
N2 N1 1.391(4) .
N2 C8 1.333(4) .
O6 C25 1.231(5) .
O5 C22 1.232(5) .
N3 C9 1.338(4) .
N3 C13 1.341(4) .
C16 C21 1.420(5) .
C16 C15 1.438(5) .
C16 C17 1.410(5) .
C7 C6 1.437(4) .
C7 N1 1.288(4) .
N4 N5 1.384(4) .
N4 C14 1.327(4) .
C6 C5 1.407(5) .
C6 C1 1.415(5) .
C9 C8 1.479(4) .
C9 C10 1.385(5) .
C21 C20 1.411(5) .
N5 C15 1.294(4) .
C14 C13 1.485(4) .
C20 C19 1.380(6) .
N7 C25 1.304(6) .
N7 C27 1.431(9) .
N7 C26 1.456(7) .
N6 C22 1.315(5) .
N6 C23 1.437(8) .
N6 C24 1.452(7) .
C5 C4 1.373(6) .
C10 C11 1.394(5) .
C13 C12 1.383(5) .
C3 C2 1.367(6) .
C3 C4 1.400(6) .
C2 C1 1.419(5) .
C11 C12 1.390(5) .
C17 C18 1.378(6) .
C19 C18 1.405(6) .

loop_
_smtbx_masks_void_nr
_smtbx_masks_void_average_x
_smtbx_masks_void_average_y
_smtbx_masks_void_average_z
_smtbx_masks_void_volume
_smtbx_masks_void_count_electrons
1 0.500 0.000 -0.404 261.4 43.2
